data_2222750
loop_
_publ_author_name
'Lo, Kong Mun'
'Ng, Seik Weng'

_publ_section_title
;
 <i>trans</i>-Dibromidobis(triphenylphosphine-\k<i>P</i>)palladium(II)
 chloroform monosolvate
;
_journal_coeditor_code HY2209
_journal_issue 8
_journal_name_full 'Acta Crystallographica Section E'
_journal_page_first m940
_journal_paper_doi 10.1107/S1600536809027408
_journal_volume 65
_journal_year 2009
_chemical_formula_iupac '[Pd Br2 (C18 H15 P1)2], C H Cl3'
_chemical_formula_moiety 'C36 H30 Br2 P2 Pd, C H Cl3'
_chemical_formula_sum 'C37 H31 Br2 Cl3 P2 Pd'
_chemical_formula_weight 910.13
_chemical_name_systematic
;
<i>trans</i>-Dibromidobis(triphenylphosphine-\k<i>P</i>)palladium(II)
chloroform monosolvate
;
_space_group_IT_number 15
_symmetry_cell_setting monoclinic
_symmetry_space_group_name_Hall '-C 2yc'
_symmetry_space_group_name_H-M 'C 1 2/c 1'
_atom_sites_solution_hydrogens geom
_atom_sites_solution_primary direct
_atom_sites_solution_secondary difmap
_audit_creation_method SHELXL-97
_cell_angle_alpha 90.00
_cell_angle_beta 92.4770(10)
_cell_angle_gamma 90.00
_cell_formula_units_Z 4
_cell_length_a 12.2314(2)
_cell_length_b 14.4754(2)
_cell_length_c 20.1653(3)
_cell_measurement_reflns_used 6987
_cell_measurement_temperature 153(2)
_cell_measurement_theta_max 28.3
_cell_measurement_theta_min 2.4
_cell_volume 3567.02(9)
_computing_cell_refinement 'SAINT (Bruker, 2007)'
_computing_data_collection 'APEX2 (Bruker, 2007)'
_computing_data_reduction 'SAINT (Bruker, 2007)'
_computing_molecular_graphics 'X-SEED (Barbour, 2001)'
_computing_publication_material 'publCIF (Westrip, 2009)'
_computing_structure_refinement 'SHELXL97 (Sheldrick, 2008)'
_computing_structure_solution 'SHELXS97 (Sheldrick, 2008)'
_diffrn_ambient_temperature 153(2)
_diffrn_measured_fraction_theta_full 1.000
_diffrn_measured_fraction_theta_max 1.000
_diffrn_measurement_device_type 'Bruker SMART APEX CCD'
_diffrn_measurement_method '\f and \w'
_diffrn_radiation_monochromator graphite
_diffrn_radiation_source 'fine-focus sealed tube'
_diffrn_radiation_type MoK\a
_diffrn_radiation_wavelength 0.71073
_diffrn_reflns_av_R_equivalents 0.0182
_diffrn_reflns_av_sigmaI/netI 0.0161
_diffrn_reflns_limit_h_max 15
_diffrn_reflns_limit_h_min -15
_diffrn_reflns_limit_k_max 18
_diffrn_reflns_limit_k_min -18
_diffrn_reflns_limit_l_max 26
_diffrn_reflns_limit_l_min -26
_diffrn_reflns_number 16862
_diffrn_reflns_theta_full 27.50
_diffrn_reflns_theta_max 27.50
_diffrn_reflns_theta_min 2.02
_exptl_absorpt_coefficient_mu 3.102
_exptl_absorpt_correction_T_max 0.5759
_exptl_absorpt_correction_T_min 0.4564
_exptl_absorpt_correction_type multi-scan
_exptl_absorpt_process_details '(SADABS; Sheldrick, 1996)'
_exptl_crystal_colour Brown
_exptl_crystal_density_diffrn 1.695
_exptl_crystal_density_method 'not measured'
_exptl_crystal_description Prism
_exptl_crystal_F_000 1800
_exptl_crystal_size_max 0.30
_exptl_crystal_size_mid 0.25
_exptl_crystal_size_min 0.20
_refine_diff_density_max 0.471
_refine_diff_density_min -0.357
_refine_ls_extinction_method none
_refine_ls_goodness_of_fit_ref 1.017
_refine_ls_hydrogen_treatment constr
_refine_ls_matrix_type full
_refine_ls_number_parameters 222
_refine_ls_number_reflns 4110
_refine_ls_number_restraints 24
_refine_ls_restrained_S_all 1.025
_refine_ls_R_factor_all 0.0338
_refine_ls_R_factor_gt 0.0231
_refine_ls_shift/su_max 0.001
_refine_ls_shift/su_mean 0.001
_refine_ls_structure_factor_coef Fsqd
_refine_ls_weighting_details 'calc w=1/[\s^2^(Fo^2^)+(0.0263P)^2^+6.7144P] where P=(Fo^2^+2Fc^2^)/3'
_refine_ls_weighting_scheme calc
_refine_ls_wR_factor_gt 0.0562
_refine_ls_wR_factor_ref 0.0614
_reflns_number_gt 3266
_reflns_number_total 4110
_reflns_threshold_expression I>2\s(I)
_cod_data_source_file hy2209.cif
_cod_data_source_block I
_cod_depositor_comments
;
The following automatic conversions were performed:
'_symmetry_cell_setting' value 'Monoclinic' changed to 'monoclinic'
according to '/home/saulius/struct/CIF-dictionaries/cif_core.dic'
dictionary named 'cif_core.dic' version 2.4.1 from 2010-06-29.

Automatic conversion script
Id: cif_fix_enum 1527 2010-12-29 10:47:43Z saulius 

The following automatic conversions were performed:

'_symmetry_cell_setting' value 'Monoclinic' changed to 'monoclinic'
according to /home/saulius/struct/CIF-dictionaries/cif_core.dic
dictionary named 'cif_core.dic' version 2.4.1 from 2010-06-29.

Automatic conversion script
Id: cif_fix_values 1715 2011-07-08 13:25:40Z adriana 
;
_cod_original_sg_symbol_H-M 'C 2/c'
_cod_database_code 2222750
_cod_database_fobs_code 2222750

loop_
_symmetry_equiv_pos_as_xyz
'x, y, z'
'-x, y, -z+1/2'
'x+1/2, y+1/2, z'
'-x+1/2, y+1/2, -z+1/2'
'-x, -y, -z'
'x, -y, z-1/2'
'-x+1/2, -y+1/2, -z'
'x+1/2, -y+1/2, z-1/2'

loop_
_atom_site_type_symbol
_atom_site_label
_atom_site_fract_x
_atom_site_fract_y
_atom_site_fract_z
_atom_site_U_iso_or_equiv
_atom_site_adp_type
_atom_site_calc_flag
_atom_site_refinement_flags
_atom_site_occupancy
_atom_site_disorder_assembly
_atom_site_disorder_group
Pd Pd1 0.5000 0.250839(14) 0.2500 0.01811(6) Uani d S 1 . .
Br Br1 0.322982(17) 0.253392(15) 0.299982(11) 0.02692(7) Uani d . 1 . .
P P1 0.59326(4) 0.25342(3) 0.35355(3) 0.01868(11) Uani d . 1 . .
C C1 0.70341(17) 0.16892(14) 0.35728(10) 0.0226(4) Uani d . 1 . .
C C2 0.6778(2) 0.08037(16) 0.33385(12) 0.0324(5) Uani d . 1 . .
H H2 0.6064 0.0675 0.3159 0.039 Uiso calc R 1 . .
C C3 0.7560(2) 0.01137(17) 0.33665(13) 0.0418(6) Uani d . 1 . .
H H3 0.7378 -0.0492 0.3217 0.050 Uiso calc R 1 . .
C C4 0.8602(2) 0.0307(2) 0.36119(13) 0.0465(7) Uani d . 1 . .
H H4 0.9142 -0.0165 0.3624 0.056 Uiso calc R 1 . .
C C5 0.8869(2) 0.1177(2) 0.38400(14) 0.0443(7) Uani d . 1 . .
H H5 0.9591 0.1303 0.4008 0.053 Uiso calc R 1 . .
C C6 0.80823(19) 0.18742(17) 0.38251(11) 0.0306(5) Uani d . 1 . .
H H6 0.8264 0.2473 0.3987 0.037 Uiso calc R 1 . .
C C7 0.51852(17) 0.22807(14) 0.42793(10) 0.0218(4) Uani d . 1 . .
C C8 0.4458(2) 0.29338(17) 0.45150(12) 0.0339(5) Uani d . 1 . .
H H8 0.4357 0.3504 0.4287 0.041 Uiso calc R 1 . .
C C9 0.3886(2) 0.2759(2) 0.50751(13) 0.0405(6) Uani d . 1 . .
H H9 0.3397 0.3212 0.5231 0.049 Uiso calc R 1 . .
C C10 0.4014(2) 0.19368(19) 0.54117(12) 0.0369(6) Uani d . 1 . .
H H10 0.3613 0.1820 0.5796 0.044 Uiso calc R 1 . .
C C11 0.4724(2) 0.12875(17) 0.51881(12) 0.0356(6) Uani d . 1 . .
H H11 0.4821 0.0721 0.5421 0.043 Uiso calc R 1 . .
C C12 0.53046(19) 0.14535(15) 0.46205(11) 0.0292(5) Uani d . 1 . .
H H12 0.5787 0.0995 0.4466 0.035 Uiso calc R 1 . .
C C13 0.65111(17) 0.36690(14) 0.37174(10) 0.0219(4) Uani d . 1 . .
C C14 0.6954(2) 0.38791(16) 0.43498(11) 0.0314(5) Uani d . 1 . .
H H14 0.6938 0.3432 0.4694 0.038 Uiso calc R 1 . .
C C15 0.7417(2) 0.47408(16) 0.44744(12) 0.0352(6) Uani d . 1 . .
H H15 0.7720 0.4881 0.4904 0.042 Uiso calc R 1 . .
C C16 0.7439(2) 0.53955(15) 0.39760(12) 0.0316(5) Uani d . 1 . .
H H16 0.7776 0.5978 0.4060 0.038 Uiso calc R 1 . .
C C17 0.6973(2) 0.52028(15) 0.33583(12) 0.0315(5) Uani d . 1 . .
H H17 0.6968 0.5660 0.3020 0.038 Uiso calc R 1 . .
C C18 0.65112(18) 0.43408(14) 0.32274(11) 0.0258(5) Uani d . 1 . .
H H18 0.6193 0.4211 0.2799 0.031 Uiso calc R 1 . .
Cl Cl1 0.0544(6) 0.4068(4) 0.1875(3) 0.083(2) Uani d PDU 0.50 A -1
Cl Cl2 -0.0249(2) 0.23500(12) 0.23506(13) 0.0769(8) Uani d PDU 0.50 A -1
Cl Cl3 -0.0654(5) 0.4028(2) 0.3067(2) 0.0454(8) Uani d PDU 0.50 A -1
C C19 0.0330(4) 0.3413(3) 0.2596(2) 0.0423(13) Uani d PD 0.50 A -1
H H19 0.1030 0.3321 0.2862 0.051 Uiso calc PR 0.50 A -1

loop_
_atom_site_aniso_label
_atom_site_aniso_U_11
_atom_site_aniso_U_22
_atom_site_aniso_U_33
_atom_site_aniso_U_12
_atom_site_aniso_U_13
_atom_site_aniso_U_23
Pd1 0.02113(11) 0.01538(10) 0.01773(11) 0.000 -0.00004(8) 0.000
Br1 0.02633(11) 0.02758(12) 0.02707(12) -0.00200(9) 0.00362(8) 0.00051(9)
P1 0.0216(2) 0.0161(2) 0.0182(2) 0.0013(2) -0.00033(19) 0.00040(19)
C1 0.0282(11) 0.0208(10) 0.0190(10) 0.0061(8) 0.0032(8) 0.0033(8)
C2 0.0430(14) 0.0238(11) 0.0302(12) 0.0056(10) 0.0000(10) -0.0027(9)
C3 0.0663(19) 0.0268(12) 0.0327(13) 0.0174(12) 0.0091(13) 0.0022(10)
C4 0.0561(18) 0.0461(16) 0.0382(15) 0.0334(14) 0.0129(13) 0.0146(12)
C5 0.0313(13) 0.0581(18) 0.0434(15) 0.0148(12) 0.0005(11) 0.0121(13)
C6 0.0291(12) 0.0335(12) 0.0292(12) 0.0037(9) 0.0019(10) 0.0050(9)
C7 0.0223(10) 0.0233(10) 0.0194(10) -0.0015(8) -0.0020(8) 0.0006(8)
C8 0.0394(13) 0.0319(13) 0.0311(13) 0.0094(11) 0.0082(11) 0.0063(10)
C9 0.0385(14) 0.0485(15) 0.0353(14) 0.0093(12) 0.0113(11) -0.0042(12)
C10 0.0363(13) 0.0515(16) 0.0234(12) -0.0087(12) 0.0078(10) 0.0012(11)
C11 0.0462(15) 0.0323(13) 0.0286(12) -0.0070(11) 0.0047(11) 0.0071(10)
C12 0.0361(13) 0.0232(11) 0.0284(12) 0.0003(9) 0.0031(10) 0.0021(9)
C13 0.0247(10) 0.0178(9) 0.0232(10) 0.0005(8) 0.0011(8) -0.0023(8)
C14 0.0429(14) 0.0257(11) 0.0253(11) -0.0031(10) -0.0036(10) 0.0004(9)
C15 0.0459(14) 0.0312(12) 0.0279(12) -0.0034(11) -0.0060(11) -0.0074(10)
C16 0.0375(13) 0.0212(11) 0.0366(13) -0.0056(10) 0.0062(10) -0.0084(9)
C17 0.0429(14) 0.0206(10) 0.0315(12) -0.0019(10) 0.0077(11) 0.0018(9)
C18 0.0329(12) 0.0210(10) 0.0233(11) 0.0002(9) 0.0012(9) -0.0008(8)
Cl1 0.087(3) 0.103(3) 0.059(2) 0.013(2) 0.0104(18) 0.0265(19)
Cl2 0.078(2) 0.0667(10) 0.089(2) -0.0211(10) 0.0363(14) -0.0134(10)
Cl3 0.0476(13) 0.0525(16) 0.0375(14) 0.0017(12) 0.0166(12) -0.0003(12)
C19 0.030(3) 0.056(3) 0.041(3) 0.004(2) -0.003(2) 0.007(3)

loop_
_atom_type_symbol
_atom_type_description
_atom_type_scat_dispersion_real
_atom_type_scat_dispersion_imag
_atom_type_scat_source
C C 0.0033 0.0016 'International Tables Vol C Tables 4.2.6.8 and 6.1.1.4'
H H 0.0000 0.0000 'International Tables Vol C Tables 4.2.6.8 and 6.1.1.4'
P P 0.1023 0.0942 'International Tables Vol C Tables 4.2.6.8 and 6.1.1.4'
Cl Cl 0.1484 0.1585 'International Tables Vol C Tables 4.2.6.8 and 6.1.1.4'
Br Br -0.2901 2.4595 'International Tables Vol C Tables 4.2.6.8 and 6.1.1.4'
Pd Pd -0.9988 1.0072 'International Tables Vol C Tables 4.2.6.8 and 6.1.1.4'

loop_
_geom_angle_atom_site_label_1
_geom_angle_atom_site_label_2
_geom_angle_atom_site_label_3
_geom_angle_site_symmetry_1
_geom_angle_site_symmetry_3
_geom_angle
_geom_angle_publ_flag
P1 Pd1 P1 . 2_655 178.16(3) ?
P1 Pd1 Br1 . . 92.204(14) ?
P1 Pd1 Br1 2_655 . 87.768(14) ?
P1 Pd1 Br1 . 2_655 87.768(14) ?
P1 Pd1 Br1 2_655 2_655 92.204(14) ?
Br1 Pd1 Br1 . 2_655 178.256(14) ?
C1 P1 C13 . . 108.54(10) ?
C1 P1 C7 . . 103.12(9) ?
C13 P1 C7 . . 102.70(9) ?
C1 P1 Pd1 . . 111.00(7) ?
C13 P1 Pd1 . . 111.42(7) ?
C7 P1 Pd1 . . 119.22(7) ?
C6 C1 C2 . . 119.5(2) ?
C6 C1 P1 . . 123.88(17) ?
C2 C1 P1 . . 116.65(17) ?
C3 C2 C1 . . 120.4(2) ?
C3 C2 H2 . . 119.8 ?
C1 C2 H2 . . 119.8 ?
C4 C3 C2 . . 119.7(2) ?
C4 C3 H3 . . 120.1 ?
C2 C3 H3 . . 120.1 ?
C5 C4 C3 . . 120.6(2) ?
C5 C4 H4 . . 119.7 ?
C3 C4 H4 . . 119.7 ?
C4 C5 C6 . . 120.2(3) ?
C4 C5 H5 . . 119.9 ?
C6 C5 H5 . . 119.9 ?
C1 C6 C5 . . 119.7(2) ?
C1 C6 H6 . . 120.2 ?
C5 C6 H6 . . 120.2 ?
C12 C7 C8 . . 118.1(2) ?
C12 C7 P1 . . 122.38(17) ?
C8 C7 P1 . . 119.50(17) ?
C9 C8 C7 . . 120.6(2) ?
C9 C8 H8 . . 119.7 ?
C7 C8 H8 . . 119.7 ?
C10 C9 C8 . . 120.8(2) ?
C10 C9 H9 . . 119.6 ?
C8 C9 H9 . . 119.6 ?
C11 C10 C9 . . 119.5(2) ?
C11 C10 H10 . . 120.3 ?
C9 C10 H10 . . 120.3 ?
C10 C11 C12 . . 120.3(2) ?
C10 C11 H11 . . 119.8 ?
C12 C11 H11 . . 119.8 ?
C7 C12 C11 . . 120.7(2) ?
C7 C12 H12 . . 119.7 ?
C11 C12 H12 . . 119.7 ?
C18 C13 C14 . . 119.07(19) ?
C18 C13 P1 . . 120.10(16) ?
C14 C13 P1 . . 120.83(16) ?
C15 C14 C13 . . 120.0(2) ?
C15 C14 H14 . . 120.0 ?
C13 C14 H14 . . 120.0 ?
C16 C15 C14 . . 120.3(2) ?
C16 C15 H15 . . 119.8 ?
C14 C15 H15 . . 119.8 ?
C17 C16 C15 . . 119.9(2) ?
C17 C16 H16 . . 120.0 ?
C15 C16 H16 . . 120.0 ?
C16 C17 C18 . . 120.2(2) ?
C16 C17 H17 . . 119.9 ?
C18 C17 H17 . . 119.9 ?
C13 C18 C17 . . 120.4(2) ?
C13 C18 H18 . . 119.8 ?
C17 C18 H18 . . 119.8 ?
Cl2 C19 Cl1 . . 108.1(3) ?
Cl2 C19 Cl3 . . 108.1(3) ?
Cl1 C19 Cl3 . . 107.2(3) ?
Cl2 C19 H19 . . 111.1 ?
Cl1 C19 H19 . . 111.1 ?
Cl3 C19 H19 . . 111.1 ?

loop_
_geom_bond_atom_site_label_1
_geom_bond_atom_site_label_2
_geom_bond_site_symmetry_2
_geom_bond_distance
_geom_bond_publ_flag
Pd1 P1 . 2.3360(5) y
Pd1 P1 2_655 2.3360(5) ?
Pd1 Br1 . 2.4277(2) y
Pd1 Br1 2_655 2.4277(2) ?
P1 C1 . 1.819(2) ?
P1 C13 . 1.820(2) ?
P1 C7 . 1.827(2) ?
C1 C6 . 1.385(3) ?
C1 C2 . 1.397(3) ?
C2 C3 . 1.382(3) ?
C2 H2 . 0.9500 ?
C3 C4 . 1.377(4) ?
C3 H3 . 0.9500 ?
C4 C5 . 1.375(4) ?
C4 H4 . 0.9500 ?
C5 C6 . 1.394(3) ?
C5 H5 . 0.9500 ?
C6 H6 . 0.9500 ?
C7 C12 . 1.386(3) ?
C7 C8 . 1.395(3) ?
C8 C9 . 1.377(3) ?
C8 H8 . 0.9500 ?
C9 C10 . 1.376(4) ?
C9 H9 . 0.9500 ?
C10 C11 . 1.369(4) ?
C10 H10 . 0.9500 ?
C11 C12 . 1.394(3) ?
C11 H11 . 0.9500 ?
C12 H12 . 0.9500 ?
C13 C18 . 1.386(3) ?
C13 C14 . 1.397(3) ?
C14 C15 . 1.388(3) ?
C14 H14 . 0.9500 ?
C15 C16 . 1.383(3) ?
C15 H15 . 0.9500 ?
C16 C17 . 1.376(3) ?
C16 H16 . 0.9500 ?
C17 C18 . 1.390(3) ?
C17 H17 . 0.9500 ?
C18 H18 . 0.9500 ?
Cl1 C19 . 1.764(5) ?
Cl2 C19 . 1.756(4) ?
Cl3 C19 . 1.800(5) ?
C19 H19 . 1.0000 ?

loop_
_geom_torsion_atom_site_label_1
_geom_torsion_atom_site_label_2
_geom_torsion_atom_site_label_3
_geom_torsion_atom_site_label_4
_geom_torsion_site_symmetry_1
_geom_torsion_site_symmetry_2
_geom_torsion_site_symmetry_3
_geom_torsion_site_symmetry_4
_geom_torsion
_geom_torsion_publ_flag
Br1 Pd1 P1 C1 . . . . 134.30(8) ?
Br1 Pd1 P1 C1 2_655 . . . -47.44(8) ?
Br1 Pd1 P1 C13 . . . . -104.60(7) ?
Br1 Pd1 P1 C13 2_655 . . . 73.65(7) ?
Br1 Pd1 P1 C7 . . . . 14.74(8) ?
Br1 Pd1 P1 C7 2_655 . . . -167.00(8) ?
C13 P1 C1 C6 . . . . 11.4(2) ?
C7 P1 C1 C6 . . . . -97.0(2) ?
Pd1 P1 C1 C6 . . . . 134.19(17) ?
C13 P1 C1 C2 . . . . -169.57(17) ?
C7 P1 C1 C2 . . . . 82.00(18) ?
Pd1 P1 C1 C2 . . . . -46.79(18) ?
C6 C1 C2 C3 . . . . 0.9(3) ?
P1 C1 C2 C3 . . . . -178.16(19) ?
C1 C2 C3 C4 . . . . -1.6(4) ?
C2 C3 C4 C5 . . . . 1.1(4) ?
C3 C4 C5 C6 . . . . 0.0(4) ?
C2 C1 C6 C5 . . . . 0.2(3) ?
P1 C1 C6 C5 . . . . 179.22(18) ?
C4 C5 C6 C1 . . . . -0.7(4) ?
C1 P1 C7 C12 . . . . -17.3(2) ?
C13 P1 C7 C12 . . . . -130.09(19) ?
Pd1 P1 C7 C12 . . . . 106.19(18) ?
C1 P1 C7 C8 . . . . 163.24(19) ?
C13 P1 C7 C8 . . . . 50.5(2) ?
Pd1 P1 C7 C8 . . . . -73.26(19) ?
C12 C7 C8 C9 . . . . 0.6(4) ?
P1 C7 C8 C9 . . . . -179.9(2) ?
C7 C8 C9 C10 . . . . -0.4(4) ?
C8 C9 C10 C11 . . . . 0.4(4) ?
C9 C10 C11 C12 . . . . -0.6(4) ?
C8 C7 C12 C11 . . . . -0.9(3) ?
P1 C7 C12 C11 . . . . 179.67(18) ?
C10 C11 C12 C7 . . . . 0.9(4) ?
C1 P1 C13 C18 . . . . 112.87(18) ?
C7 P1 C13 C18 . . . . -138.41(18) ?
Pd1 P1 C13 C18 . . . . -9.6(2) ?
C1 P1 C13 C14 . . . . -67.5(2) ?
C7 P1 C13 C14 . . . . 41.2(2) ?
Pd1 P1 C13 C14 . . . . 169.98(16) ?
C18 C13 C14 C15 . . . . -2.0(3) ?
P1 C13 C14 C15 . . . . 178.35(19) ?
C13 C14 C15 C16 . . . . 0.2(4) ?
C14 C15 C16 C17 . . . . 1.8(4) ?
C15 C16 C17 C18 . . . . -2.1(4) ?
C14 C13 C18 C17 . . . . 1.8(3) ?
P1 C13 C18 C17 . . . . -178.57(17) ?
C16 C17 C18 C13 . . . . 0.2(4) ?
